data_7101867
loop_
_publ_author_name
'Braga, Dario'
'Polito, Marco'
'Dichiarante, Elena'
'Rubini, Katia'
'Grepioni, Fabrizia'

_publ_section_title
;
 Reversible solid-state reaction between 18-Crown[6] and M[H2PO4](M =
 K, Rb, Cs) and an investigation of the decomplexation process.
;
_journal_issue 16
_journal_name_full 'Chemical communications (Cambridge, England)'
_journal_page_first 1594
_journal_page_last 1596
_journal_paper_doi 10.1039/b702301d
_journal_year 2007
_chemical_formula_sum 'C12 H30 O12 P Rb'
_chemical_formula_weight 482.80
_chemical_name_systematic
;
?
;
_space_group_IT_number 15
_symmetry_cell_setting monoclinic
_symmetry_space_group_name_Hall '-C 2yc'
_symmetry_space_group_name_H-M 'C 1 2/c 1'
_atom_sites_solution_hydrogens geom
_atom_sites_solution_primary direct
_atom_sites_solution_secondary difmap
_audit_creation_method SHELXL-97
_cell_angle_alpha 90.00
_cell_angle_beta 103.47(2)
_cell_angle_gamma 90.00
_cell_formula_units_Z 8
_cell_length_a 25.266(6)
_cell_length_b 8.590(5)
_cell_length_c 19.394(6)
_cell_measurement_temperature 293(2)
_cell_volume 4093(3)
_computing_structure_refinement 'SHELXL-97 (Sheldrick, 1997)'
_computing_structure_solution 'SHELXS-97 (Sheldrick, 1990)'
_diffrn_ambient_temperature 293(2)
_diffrn_measured_fraction_theta_full 0.996
_diffrn_measured_fraction_theta_max 0.996
_diffrn_radiation_monochromator graphite
_diffrn_radiation_source 'fine-focus sealed tube'
_diffrn_radiation_type MoK\a
_diffrn_radiation_wavelength 0.71073
_diffrn_reflns_av_R_equivalents 0.0209
_diffrn_reflns_av_sigmaI/netI 0.0373
_diffrn_reflns_limit_h_max 29
_diffrn_reflns_limit_h_min -30
_diffrn_reflns_limit_k_max 10
_diffrn_reflns_limit_k_min 0
_diffrn_reflns_limit_l_max 23
_diffrn_reflns_limit_l_min 0
_diffrn_reflns_number 3698
_diffrn_reflns_theta_full 24.99
_diffrn_reflns_theta_max 24.99
_diffrn_reflns_theta_min 3.42
_exptl_absorpt_coefficient_mu 2.552
_exptl_absorpt_correction_T_max 0.665
_exptl_absorpt_correction_T_min 0.601
_exptl_absorpt_correction_type psi-scan
_exptl_crystal_colour colourless
_exptl_crystal_density_diffrn 1.567
_exptl_crystal_density_method 'not measured'
_exptl_crystal_description prism
_exptl_crystal_F_000 2000
_exptl_crystal_size_max 0.24
_exptl_crystal_size_mid 0.18
_exptl_crystal_size_min 0.16
_refine_diff_density_max 0.855
_refine_diff_density_min -0.887
_refine_diff_density_rms 0.096
_refine_ls_extinction_coef 0.0005(1)
_refine_ls_extinction_expression Fc^*^=kFc[1+0.001xFc^2^\l^3^/sin(2\q)]^-1/4^
_refine_ls_extinction_method SHELXL
_refine_ls_goodness_of_fit_ref 1.036
_refine_ls_hydrogen_treatment riding
_refine_ls_matrix_type full
_refine_ls_number_parameters 236
_refine_ls_number_reflns 3579
_refine_ls_number_restraints 0
_refine_ls_restrained_S_all 1.036
_refine_ls_R_factor_all 0.0769
_refine_ls_R_factor_gt 0.0433
_refine_ls_shift/su_max 0.000
_refine_ls_shift/su_mean 0.000
_refine_ls_structure_factor_coef Fsqd
_refine_ls_weighting_details 'calc w=1/[\s^2^(Fo^2^)+(0.0832P)^2^+2.5344P] where P=(Fo^2^+2Fc^2^)/3'
_refine_ls_weighting_scheme calc
_refine_ls_wR_factor_gt 0.1127
_refine_ls_wR_factor_ref 0.1283
_reflns_number_gt 2476
_reflns_number_total 3579
_reflns_threshold_expression >2sigma(I)
_cod_data_source_file b702301d.txt
_cod_data_source_block 18-Crown[6].Rb[H2PO4].2H2O
_cod_depositor_comments
;
The following automatic conversions were performed:
'_exptl_absorpt_correction_type' value 'Psi-scan' changed to 'psi-scan'
according to '/home/saulius/struct/CIF-dictionaries/cif_core.dic'
dictionary named 'cif_core.dic' version 2.4.1 from 2010-06-29.

Automatic conversion script
Id: cif_fix_enum 1527 2010-12-29 10:47:43Z saulius 
;
_cod_original_sg_symbol_H-M C2/c
_cod_database_code 7101867

loop_
_symmetry_equiv_pos_as_xyz
'x, y, z'
'-x, y, -z+1/2'
'x+1/2, y+1/2, z'
'-x+1/2, y+1/2, -z+1/2'
'-x, -y, -z'
'x, -y, z-1/2'
'-x+1/2, -y+1/2, -z'
'x+1/2, -y+1/2, z-1/2'

loop_
_atom_site_label
_atom_site_type_symbol
_atom_site_fract_x
_atom_site_fract_y
_atom_site_fract_z
_atom_site_U_iso_or_equiv
_atom_site_adp_type
_atom_site_occupancy
_atom_site_symmetry_multiplicity
_atom_site_calc_flag
_atom_site_refinement_flags
Rb1 Rb 0.123068(17) 0.30517(5) 0.18639(2) 0.04281(19) Uani 1 1 d .
C1 C 0.2112(2) 0.4905(6) 0.0820(3) 0.0598(14) Uani 1 1 d .
H1A H 0.1751 0.5343 0.0655 0.072 Uiso 1 1 calc R
H1B H 0.2319 0.5113 0.0467 0.072 Uiso 1 1 calc R
C2 C 0.2386(2) 0.5622(6) 0.1505(3) 0.0547(12) Uani 1 1 d .
H2A H 0.2717 0.5057 0.1713 0.066 Uiso 1 1 calc R
H2B H 0.2482 0.6692 0.1431 0.066 Uiso 1 1 calc R
C3 C 0.2253(2) 0.6282(6) 0.2635(3) 0.0575(13) Uani 1 1 d .
H3A H 0.2343 0.7360 0.2566 0.069 Uiso 1 1 calc R
H3B H 0.2584 0.5746 0.2868 0.069 Uiso 1 1 calc R
C4 C 0.1853(2) 0.6204(5) 0.3081(3) 0.0556(13) Uani 1 1 d .
H4A H 0.1971 0.6863 0.3495 0.067 Uiso 1 1 calc R
H4B H 0.1503 0.6577 0.2815 0.067 Uiso 1 1 calc R
C5 C 0.1389(2) 0.4466(6) 0.3678(3) 0.0578(13) Uani 1 1 d .
H5A H 0.1040 0.4763 0.3378 0.069 Uiso 1 1 calc R
H5B H 0.1464 0.5142 0.4090 0.069 Uiso 1 1 calc R
C6 C 0.1368(2) 0.2821(6) 0.3906(2) 0.0541(12) Uani 1 1 d .
H6A H 0.1721 0.2498 0.4185 0.065 Uiso 1 1 calc R
H6B H 0.1103 0.2704 0.4193 0.065 Uiso 1 1 calc R
C7 C 0.1117(2) 0.0329(5) 0.3433(3) 0.0509(12) Uani 1 1 d .
H7A H 0.0867 0.0268 0.3743 0.061 Uiso 1 1 calc R
H7B H 0.1454 -0.0185 0.3664 0.061 Uiso 1 1 calc R
C8 C 0.08751(19) -0.0437(5) 0.2739(3) 0.0520(12) Uani 1 1 d .
H8A H 0.0781 -0.1505 0.2819 0.062 Uiso 1 1 calc R
H8B H 0.0545 0.0104 0.2506 0.062 Uiso 1 1 calc R
C9 C 0.1016(2) -0.1096(6) 0.1629(3) 0.0582(14) Uani 1 1 d .
H9A H 0.0682 -0.0560 0.1408 0.070 Uiso 1 1 calc R
H9B H 0.0929 -0.2179 0.1692 0.070 Uiso 1 1 calc R
C10 C 0.1400(2) -0.0999(5) 0.1169(3) 0.0549(13) Uani 1 1 d .
H10A H 0.1746 -0.1451 0.1407 0.066 Uiso 1 1 calc R
H10B H 0.1260 -0.1580 0.0736 0.066 Uiso 1 1 calc R
C11 C 0.1779(2) 0.0763(6) 0.0481(2) 0.0549(12) Uani 1 1 d .
H11A H 0.1612 0.0178 0.0059 0.066 Uiso 1 1 calc R
H11B H 0.2147 0.0377 0.0659 0.066 Uiso 1 1 calc R
C12 C 0.1792(2) 0.2472(6) 0.0308(2) 0.0518(12) Uani 1 1 d .
H12A H 0.1973 0.2627 -0.0076 0.062 Uiso 1 1 calc R
H12B H 0.1423 0.2871 0.0160 0.062 Uiso 1 1 calc R
O1 O 0.20750(13) 0.3269(3) 0.09202(17) 0.0497(8) Uani 1 1 d .
O2 O 0.20294(12) 0.5575(4) 0.19652(17) 0.0490(8) Uani 1 1 d .
O3 O 0.18045(13) 0.4638(3) 0.32985(17) 0.0493(8) Uani 1 1 d .
O4 O 0.12182(13) 0.1908(4) 0.32888(16) 0.0500(8) Uani 1 1 d .
O5 O 0.12455(12) -0.0411(3) 0.23058(16) 0.0448(7) Uani 1 1 d .
O6 O 0.14748(13) 0.0585(3) 0.10033(16) 0.0486(8) Uani 1 1 d .
O7 O 0.00816(16) 0.2718(7) 0.1821(2) 0.0891(14) Uani 1 1 d .
O8 O 0.0160(4) -0.4128(10) 0.1884(3) 0.215(5) Uani 1 1 d .
P1 P 0.00645(5) 0.25213(13) 0.00257(6) 0.0405(3) Uani 1 1 d .
O11 O 0.05050(12) 0.3616(3) 0.04309(16) 0.0452(7) Uani 1 1 d .
O12 O -0.03703(18) 0.3488(4) -0.0464(2) 0.0932(16) Uani 1 1 d .
O13 O 0.03297(16) 0.1499(4) -0.04724(17) 0.0584(9) Uani 1 1 d .
O14 O -0.01619(16) 0.1474(4) 0.0497(2) 0.0626(10) Uani 1 1 d .

loop_
_atom_site_aniso_label
_atom_site_aniso_U_11
_atom_site_aniso_U_22
_atom_site_aniso_U_33
_atom_site_aniso_U_23
_atom_site_aniso_U_13
_atom_site_aniso_U_12
Rb1 0.0486(3) 0.0342(3) 0.0460(3) -0.0025(2) 0.01171(18) -0.00534(19)
C1 0.078(4) 0.042(3) 0.070(4) 0.020(3) 0.038(3) 0.008(3)
C2 0.053(3) 0.032(3) 0.083(4) 0.008(2) 0.025(3) -0.003(2)
C3 0.061(3) 0.035(3) 0.066(3) 0.002(2) -0.006(3) -0.015(2)
C4 0.075(3) 0.032(3) 0.055(3) -0.010(2) 0.003(3) -0.002(2)
C5 0.068(3) 0.054(3) 0.054(3) -0.021(2) 0.021(3) -0.003(3)
C6 0.065(3) 0.059(3) 0.041(3) -0.003(2) 0.018(2) -0.006(3)
C7 0.055(3) 0.042(3) 0.060(3) 0.015(2) 0.022(2) 0.003(2)
C8 0.053(3) 0.033(2) 0.072(3) 0.008(2) 0.019(2) -0.006(2)
C9 0.073(3) 0.034(3) 0.057(3) -0.003(2) -0.005(3) -0.017(2)
C10 0.077(3) 0.031(3) 0.050(3) -0.005(2) 0.001(3) -0.006(2)
C11 0.068(3) 0.054(3) 0.045(3) -0.010(2) 0.016(2) 0.004(3)
C12 0.062(3) 0.057(3) 0.038(2) 0.010(2) 0.015(2) 0.005(2)
O1 0.0583(19) 0.0348(18) 0.0542(19) 0.0084(15) 0.0096(15) 0.0051(14)
O2 0.0461(17) 0.0378(18) 0.062(2) -0.0023(15) 0.0097(15) -0.0071(14)
O3 0.0571(19) 0.0282(16) 0.061(2) -0.0003(14) 0.0094(16) -0.0017(14)
O4 0.066(2) 0.0415(19) 0.0441(17) -0.0004(15) 0.0164(15) -0.0073(15)
O5 0.0490(17) 0.0320(16) 0.0502(18) -0.0002(14) 0.0052(14) -0.0086(13)
O6 0.067(2) 0.0300(17) 0.0489(18) -0.0024(14) 0.0140(16) 0.0019(15)
O7 0.064(2) 0.156(4) 0.053(2) 0.001(3) 0.0250(19) -0.004(3)
O8 0.399(12) 0.181(7) 0.084(4) -0.037(4) 0.095(6) -0.200(8)
P1 0.0529(7) 0.0148(5) 0.0511(7) -0.0013(4) 0.0067(5) 0.0009(5)
O11 0.0527(18) 0.0244(15) 0.0505(18) -0.0031(13) -0.0039(14) 0.0000(13)
O12 0.096(3) 0.0234(17) 0.118(3) -0.014(2) -0.061(3) 0.0082(18)
O13 0.100(3) 0.0281(16) 0.056(2) -0.0085(14) 0.0349(19) -0.0118(17)
O14 0.096(3) 0.0239(16) 0.083(2) -0.0159(16) 0.051(2) -0.0087(17)

loop_
_atom_type_symbol
_atom_type_description
_atom_type_scat_dispersion_real
_atom_type_scat_dispersion_imag
_atom_type_scat_source
C C 0.0033 0.0016 'International Tables Vol C Tables 4.2.6.8 and 6.1.1.4'
H H 0.0000 0.0000 'International Tables Vol C Tables 4.2.6.8 and 6.1.1.4'
O O 0.0106 0.0060 'International Tables Vol C Tables 4.2.6.8 and 6.1.1.4'
P P 0.1023 0.0942 'International Tables Vol C Tables 4.2.6.8 and 6.1.1.4'
Rb Rb -0.9393 2.9676 'International Tables Vol C Tables 4.2.6.8 and 6.1.1.4'

loop_
_geom_angle_atom_site_label_1
_geom_angle_atom_site_label_2
_geom_angle_atom_site_label_3
_geom_angle
_geom_angle_site_symmetry_1
_geom_angle_site_symmetry_3
O6 Rb1 O7 105.13(12) . .
O6 Rb1 O2 110.40(9) . .
O7 Rb1 O2 137.99(13) . .
O6 Rb1 O4 110.66(9) . .
O7 Rb1 O4 76.37(10) . .
O2 Rb1 O4 109.96(9) . .
O6 Rb1 O11 75.28(9) . .
O7 Rb1 O11 66.18(10) . .
O2 Rb1 O11 101.86(9) . .
O4 Rb1 O11 142.10(9) . .
O6 Rb1 O5 57.14(9) . .
O7 Rb1 O5 81.97(12) . .
O2 Rb1 O5 136.67(8) . .
O4 Rb1 O5 54.57(8) . .
O11 Rb1 O5 112.24(8) . .
O6 Rb1 O1 55.33(9) . .
O7 Rb1 O1 143.61(10) . .
O2 Rb1 O1 56.12(9) . .
O4 Rb1 O1 136.81(9) . .
O11 Rb1 O1 78.48(9) . .
O5 Rb1 O1 104.71(8) . .
O6 Rb1 O3 136.40(8) . .
O7 Rb1 O3 108.78(10) . .
O2 Rb1 O3 56.71(9) . .
O4 Rb1 O3 54.18(9) . .
O11 Rb1 O3 144.22(8) . .
O5 Rb1 O3 101.47(8) . .
O1 Rb1 O3 104.86(9) . .
O6 Rb1 C9 40.61(11) . .
O7 Rb1 C9 77.25(14) . .
O2 Rb1 C9 144.67(11) . .
O4 Rb1 C9 75.82(10) . .
O11 Rb1 C9 90.07(10) . .
O5 Rb1 C9 22.99(10) . .
O1 Rb1 C9 95.03(11) . .
O3 Rb1 C9 124.39(10) . .
O6 Rb1 O8 139.78(11) . 1_565
O7 Rb1 O8 47.49(14) . 1_565
O2 Rb1 O8 90.51(12) . 1_565
O4 Rb1 O8 92.40(11) . 1_565
O11 Rb1 O8 66.77(11) . 1_565
O5 Rb1 O8 126.76(11) . 1_565
O1 Rb1 O8 125.27(10) . 1_565
O3 Rb1 O8 83.83(11) . 1_565
C9 Rb1 O8 124.58(13) . 1_565
O6 Rb1 C5 145.10(11) . .
O7 Rb1 C5 86.86(12) . .
O2 Rb1 C5 76.75(11) . .
O4 Rb1 C5 39.56(11) . .
O11 Rb1 C5 138.29(11) . .
O5 Rb1 C5 93.52(11) . .
O1 Rb1 C5 127.43(10) . .
O3 Rb1 C5 22.57(10) . .
C9 Rb1 C5 115.36(12) . .
O8 Rb1 C5 71.54(13) 1_565 .
O6 Rb1 C12 40.30(11) . .
O7 Rb1 C12 122.75(11) . .
O2 Rb1 C12 76.30(11) . .
O4 Rb1 C12 145.25(10) . .
O11 Rb1 C12 61.75(10) . .
O5 Rb1 C12 96.65(10) . .
O1 Rb1 C12 22.33(10) . .
O3 Rb1 C12 127.16(10) . .
C9 Rb1 C12 80.63(12) . .
O8 Rb1 C12 122.13(12) 1_565 .
C5 Rb1 C12 149.72(12) . .
O1 C1 C2 108.7(4) . .
O1 C1 Rb1 55.5(2) . .
C2 C1 Rb1 84.4(3) . .
O1 C1 H1A 110.0 . .
C2 C1 H1A 110.0 . .
Rb1 C1 H1A 73.0 . .
O1 C1 H1B 110.0 . .
C2 C1 H1B 110.0 . .
Rb1 C1 H1B 163.2 . .
H1A C1 H1B 108.3 . .
O2 C2 C1 108.8(4) . .
O2 C2 H2A 109.9 . .
C1 C2 H2A 109.9 . .
O2 C2 H2B 109.9 . .
C1 C2 H2B 109.9 . .
H2A C2 H2B 108.3 . .
O2 C3 C4 109.5(4) . .
O2 C3 H3A 109.8 . .
C4 C3 H3A 109.8 . .
O2 C3 H3B 109.8 . .
C4 C3 H3B 109.8 . .
H3A C3 H3B 108.2 . .
O3 C4 C3 109.6(4) . .
O3 C4 Rb1 56.2(2) . .
C3 C4 Rb1 84.6(3) . .
O3 C4 H4A 109.8 . .
C3 C4 H4A 109.8 . .
Rb1 C4 H4A 163.5 . .
O3 C4 H4B 109.8 . .
C3 C4 H4B 109.8 . .
Rb1 C4 H4B 72.7 . .
H4A C4 H4B 108.2 . .
O3 C5 C6 109.5(4) . .
O3 C5 Rb1 57.7(2) . .
C6 C5 Rb1 88.1(3) . .
O3 C5 H5A 109.8 . .
C6 C5 H5A 109.8 . .
Rb1 C5 H5A 68.2 . .
O3 C5 H5B 109.8 . .
C6 C5 H5B 109.8 . .
Rb1 C5 H5B 161.5 . .
H5A C5 H5B 108.2 . .
O4 C6 C5 107.4(4) . .
O4 C6 H6A 110.2 . .
C5 C6 H6A 110.2 . .
O4 C6 H6B 110.2 . .
C5 C6 H6B 110.2 . .
H6A C6 H6B 108.5 . .
O4 C7 C8 107.3(4) . .
O4 C7 H7A 110.3 . .
C8 C7 H7A 110.3 . .
O4 C7 H7B 110.3 . .
C8 C7 H7B 110.3 . .
H7A C7 H7B 108.5 . .
O5 C8 C7 110.1(4) . .
O5 C8 Rb1 55.7(2) . .
C7 C8 Rb1 87.9(3) . .
O5 C8 H8A 109.6 . .
C7 C8 H8A 109.6 . .
Rb1 C8 H8A 161.1 . .
O5 C8 H8B 109.6 . .
C7 C8 H8B 109.6 . .
Rb1 C8 H8B 70.6 . .
H8A C8 H8B 108.2 . .
O5 C9 C10 110.6(4) . .
O5 C9 Rb1 57.5(2) . .
C10 C9 Rb1 85.4(3) . .
O5 C9 H9A 109.5 . .
C10 C9 H9A 109.5 . .
Rb1 C9 H9A 71.1 . .
O5 C9 H9B 109.5 . .
C10 C9 H9B 109.5 . .
Rb1 C9 H9B 163.8 . .
H9A C9 H9B 108.1 . .
O6 C10 C9 109.6(4) . .
O6 C10 H10A 109.8 . .
C9 C10 H10A 109.8 . .
O6 C10 H10B 109.8 . .
C9 C10 H10B 109.8 . .
H10A C10 H10B 108.2 . .
O6 C11 C12 107.9(4) . .
O6 C11 H11A 110.1 . .
C12 C11 H11A 110.1 . .
O6 C11 H11B 110.1 . .
C12 C11 H11B 110.1 . .
H11A C11 H11B 108.4 . .
O1 C12 C11 108.5(4) . .
O1 C12 Rb1 57.2(2) . .
C11 C12 Rb1 85.2(3) . .
O1 C12 H12A 110.0 . .
C11 C12 H12A 110.0 . .
Rb1 C12 H12A 163.5 . .
O1 C12 H12B 110.0 . .
C11 C12 H12B 110.0 . .
Rb1 C12 H12B 70.6 . .
H12A C12 H12B 108.4 . .
C12 O1 C1 113.6(4) . .
C12 O1 Rb1 100.5(3) . .
C1 O1 Rb1 102.4(3) . .
C2 O2 C3 112.8(4) . .
C2 O2 Rb1 120.7(3) . .
C3 O2 Rb1 119.7(3) . .
C4 O3 C5 112.1(4) . .
C4 O3 Rb1 101.7(3) . .
C5 O3 Rb1 99.8(3) . .
C6 O4 C7 113.0(4) . .
C6 O4 Rb1 123.6(3) . .
C7 O4 Rb1 123.1(3) . .
C8 O5 C9 111.1(4) . .
C8 O5 Rb1 102.5(2) . .
C9 O5 Rb1 99.5(2) . .
C11 O6 C10 112.9(4) . .
C11 O6 Rb1 124.5(3) . .
C10 O6 Rb1 121.4(3) . .
O14 P1 O12 112.9(3) . .
O14 P1 O11 113.2(2) . .
O12 P1 O11 108.60(19) . .
O14 P1 O13 108.71(18) . .
O12 P1 O13 105.7(2) . .
O11 P1 O13 107.28(19) . .
P1 O11 Rb1 126.42(16) . .

loop_
_geom_bond_atom_site_label_1
_geom_bond_atom_site_label_2
_geom_bond_distance
_geom_bond_site_symmetry_2
Rb1 O6 2.852(3) .
Rb1 O7 2.899(4) .
Rb1 O2 2.937(3) .
Rb1 O4 2.940(3) .
Rb1 O11 2.991(3) .
Rb1 O5 3.093(3) .
Rb1 O1 3.123(3) .
Rb1 O3 3.134(3) .
Rb1 C9 3.617(5) .
Rb1 O8 3.638(12) 1_565
Rb1 C5 3.655(5) .
Rb1 C12 3.654(5) .
C1 O1 1.425(6) .
C1 C2 1.481(8) .
C1 H1A 0.9700 .
C1 H1B 0.9700 .
C2 O2 1.408(6) .
C2 H2A 0.9700 .
C2 H2B 0.9700 .
C3 O2 1.425(6) .
C3 C4 1.477(7) .
C3 H3A 0.9700 .
C3 H3B 0.9700 .
C4 O3 1.424(6) .
C4 H4A 0.9700 .
C4 H4B 0.9700 .
C5 O3 1.423(6) .
C5 C6 1.485(7) .
C5 H5A 0.9700 .
C5 H5B 0.9700 .
C6 O4 1.407(5) .
C6 H6A 0.9700 .
C6 H6B 0.9700 .
C7 O4 1.420(5) .
C7 C8 1.494(7) .
C7 H7A 0.9700 .
C7 H7B 0.9700 .
C8 O5 1.396(6) .
C8 H8A 0.9700 .
C8 H8B 0.9700 .
C9 O5 1.432(6) .
C9 C10 1.464(7) .
C9 H9A 0.9700 .
C9 H9B 0.9700 .
C10 O6 1.421(6) .
C10 H10A 0.9700 .
C10 H10B 0.9700 .
C11 O6 1.416(5) .
C11 C12 1.508(7) .
C11 H11A 0.9700 .
C11 H11B 0.9700 .
C12 O1 1.412(6) .
C12 H12A 0.9700 .
C12 H12B 0.9700 .
O8 Rb1 3.638(12) 1_545
P1 O14 1.488(4) .
P1 O12 1.521(4) .
P1 O11 1.528(3) .
P1 O13 1.567(3) .
